data_7210439
loop_
_publ_author_name
'Hou, Yuan-Feng'
'Yu, Yang'
'Yue, Ke-Fen'
'Wei, Qing'
'Liu, Yong-Liang'
'Zhou, Chun-Sheng'
'Wang, Yao-Yu'

_publ_section_title
;
 Two unique entangling ZnII/CdII coordination frameworks featuring
 multiform helical motifs based on long mixed ligands
;
_journal_issue 36
_journal_name_full CrystEngComm
_journal_page_first 7161
_journal_paper_doi 10.1039/c3ce41127c
_journal_volume 15
_journal_year 2013
_chemical_formula_sum 'C28 H30 N6 O4 Zn'
_chemical_formula_weight 579.95
_chemical_name_systematic
;
?
;
_space_group_IT_number 14
_symmetry_space_group_name_Hall '-P 2yn'
_symmetry_space_group_name_H-M 'P 1 21/n 1'
_atom_sites_solution_hydrogens geom
_atom_sites_solution_primary direct
_atom_sites_solution_secondary difmap
_audit_creation_method SHELXL-97
_cell_angle_alpha 90.00
_cell_angle_beta 101.661(2)
_cell_angle_gamma 90.00
_cell_formula_units_Z 4
_cell_length_a 10.5666(16)
_cell_length_b 23.405(3)
_cell_length_c 11.4006(15)
_cell_measurement_temperature 296(2)
_cell_volume 2761.3(7)
_computing_structure_refinement 'SHELXL-97 (Sheldrick, 1997)'
_computing_structure_solution 'SHELXS-97 (Sheldrick, 1990)'
_diffrn_ambient_temperature 296(2)
_diffrn_measured_fraction_theta_full 0.980
_diffrn_measured_fraction_theta_max 0.980
_diffrn_radiation_monochromator graphite
_diffrn_radiation_source 'fine-focus sealed tube'
_diffrn_radiation_type MoK\a
_diffrn_radiation_wavelength 0.71073
_diffrn_reflns_av_R_equivalents 0.0361
_diffrn_reflns_av_sigmaI/netI 0.0526
_diffrn_reflns_limit_h_max 12
_diffrn_reflns_limit_h_min -11
_diffrn_reflns_limit_k_max 21
_diffrn_reflns_limit_k_min -27
_diffrn_reflns_limit_l_max 13
_diffrn_reflns_limit_l_min -10
_diffrn_reflns_number 11309
_diffrn_reflns_theta_full 25.10
_diffrn_reflns_theta_max 25.10
_diffrn_reflns_theta_min 1.74
_exptl_absorpt_coefficient_mu 0.934
_exptl_absorpt_correction_T_max 0.8803
_exptl_absorpt_correction_T_min 0.8352
_exptl_absorpt_correction_type multi-scan
_exptl_crystal_density_diffrn 1.395
_exptl_crystal_density_method 'not measured'
_exptl_crystal_F_000 1208
_exptl_crystal_size_max 0.20
_exptl_crystal_size_mid 0.18
_exptl_crystal_size_min 0.14
_refine_diff_density_max 0.456
_refine_diff_density_min -0.290
_refine_diff_density_rms 0.053
_refine_ls_extinction_method none
_refine_ls_goodness_of_fit_ref 1.030
_refine_ls_hydrogen_treatment constr
_refine_ls_matrix_type full
_refine_ls_number_parameters 354
_refine_ls_number_reflns 4827
_refine_ls_number_restraints 0
_refine_ls_restrained_S_all 1.030
_refine_ls_R_factor_all 0.0714
_refine_ls_R_factor_gt 0.0416
_refine_ls_shift/su_max 0.053
_refine_ls_shift/su_mean 0.001
_refine_ls_structure_factor_coef Fsqd
_refine_ls_weighting_details 'calc w=1/[\s^2^(Fo^2^)+(0.0529P)^2^+0.1242P] where P=(Fo^2^+2Fc^2^)/3'
_refine_ls_weighting_scheme calc
_refine_ls_wR_factor_gt 0.0988
_refine_ls_wR_factor_ref 0.1126
_reflns_number_gt 3262
_reflns_number_total 4827
_reflns_threshold_expression >2sigma(I)
_cod_data_source_file c3ce41127c.txt
_cod_data_source_block xb4827_0m
_cod_original_sg_symbol_H-M P21/n
_cod_database_code 7210439

loop_
_symmetry_equiv_pos_as_xyz
'x, y, z'
'-x+1/2, y+1/2, -z+1/2'
'-x, -y, -z'
'x-1/2, -y-1/2, z-1/2'

loop_
_atom_site_label
_atom_site_type_symbol
_atom_site_fract_x
_atom_site_fract_y
_atom_site_fract_z
_atom_site_U_iso_or_equiv
_atom_site_adp_type
_atom_site_occupancy
_atom_site_symmetry_multiplicity
_atom_site_calc_flag
_atom_site_refinement_flags
N5 N -0.0901(2) -0.22027(10) 0.1685(3) 0.0421(7) Uani 1 1 d .
C28 C -0.1185(4) -0.23557(14) 0.0494(4) 0.0516(9) Uani 1 1 d .
H28 H -0.1871 -0.2586 0.0133 0.062 Uiso 1 1 calc R
C29 C -0.0308(4) -0.21171(15) -0.0062(4) 0.0612(11) Uani 1 1 d .
H29 H -0.0274 -0.2154 -0.0868 0.073 Uiso 1 1 calc R
C22 C 0.0147(3) -0.18666(13) 0.1827(3) 0.0464(9) Uani 1 1 d .
N6 N 0.0523(3) -0.18109(11) 0.0779(3) 0.0548(8) Uani 1 1 d .
C36 C 0.1642(4) -0.14888(15) 0.0568(4) 0.0674(12) Uani 1 1 d .
H36A H 0.1954 -0.1659 -0.0096 0.081 Uiso 1 1 calc R
H36B H 0.2329 -0.1512 0.1273 0.081 Uiso 1 1 calc R
O1 O 1.6710(2) 0.70443(9) 0.2615(2) 0.0533(6) Uani 1 1 d .
O2 O 1.7924(3) 0.64765(13) 0.1769(3) 0.1071(13) Uani 1 1 d .
C19 C 1.6915(4) 0.65837(16) 0.2080(3) 0.0586(10) Uani 1 1 d .
C13 C 1.5827(3) 0.61543(14) 0.1876(3) 0.0489(9) Uani 1 1 d .
C18 C 1.4580(3) 0.63089(14) 0.1903(3) 0.0527(9) Uani 1 1 d .
H18 H 1.4399 0.6689 0.2044 0.063 Uiso 1 1 calc R
C35 C 1.6087(4) 0.55861(15) 0.1664(4) 0.0664(12) Uani 1 1 d .
H35 H 1.6926 0.5475 0.1638 0.080 Uiso 1 1 calc R
C16 C 1.3583(3) 0.59124(13) 0.1723(3) 0.0511(9) Uani 1 1 d .
H16 H 1.2742 0.6026 0.1731 0.061 Uiso 1 1 calc R
Zn1 Zn 0.67345(3) 0.252076(14) 0.19840(3) 0.03846(14) Uani 1 1 d .
N3 N 0.5399(2) 0.21236(10) 0.0762(3) 0.0429(7) Uani 1 1 d .
O4 O 0.7286(2) 0.32682(9) 0.1473(2) 0.0553(6) Uani 1 1 d .
N1 N 1.1818(3) 0.50474(11) 0.1504(3) 0.0514(7) Uani 1 1 d .
C6 C 1.0857(3) 0.46090(13) 0.1219(3) 0.0460(8) Uani 1 1 d .
O3 O 0.7938(2) 0.29394(10) -0.0143(3) 0.0687(8) Uani 1 1 d .
N2 N 1.2894(3) 0.49045(11) 0.1305(3) 0.0566(8) Uani 1 1 d .
N4 N 0.3927(3) 0.15224(11) -0.0144(3) 0.0500(7) Uani 1 1 d .
C10 C 0.8923(3) 0.37843(13) 0.0809(3) 0.0456(9) Uani 1 1 d .
C11 C 1.0010(3) 0.37270(14) 0.0322(3) 0.0499(9) Uani 1 1 d .
H11 H 1.0086 0.3412 -0.0156 0.060 Uiso 1 1 calc R
C12 C 0.5380(3) 0.21286(14) -0.0450(3) 0.0507(9) Uani 1 1 d .
H12 H 0.5909 0.2353 -0.0824 0.061 Uiso 1 1 calc R
C15 C 1.0996(3) 0.41326(14) 0.0531(3) 0.0516(9) Uani 1 1 d .
H15 H 1.1735 0.4085 0.0215 0.062 Uiso 1 1 calc R
C17 C 0.7959(3) 0.32883(15) 0.0677(4) 0.0514(9) Uani 1 1 d .
C20 C 1.3854(3) 0.53454(13) 0.1532(3) 0.0477(9) Uani 1 1 d .
C21 C 0.3332(3) 0.04901(13) -0.0098(4) 0.0555(10) Uani 1 1 d .
H21A H 0.3922 0.0467 0.0672 0.067 Uiso 1 1 calc R
H21B H 0.3788 0.0366 -0.0710 0.067 Uiso 1 1 calc R
C24 C 0.8769(3) 0.42632(14) 0.1462(3) 0.0525(9) Uani 1 1 d .
H24 H 0.8030 0.4307 0.1780 0.063 Uiso 1 1 calc R
C25 C 0.9735(3) 0.46889(15) 0.1647(3) 0.0539(9) Uani 1 1 d .
H25 H 0.9618 0.5022 0.2057 0.065 Uiso 1 1 calc R
C26 C 0.4494(3) 0.17482(14) 0.0915(3) 0.0475(9) Uani 1 1 d .
C27 C 0.4477(4) 0.17587(14) -0.1013(3) 0.0552(10) Uani 1 1 d .
H27 H 0.4271 0.1681 -0.1830 0.066 Uiso 1 1 calc R
C30 C 0.2503(4) -0.05257(14) 0.0142(4) 0.0653(11) Uani 1 1 d .
H30A H 0.3166 -0.0559 0.0864 0.078 Uiso 1 1 calc R
H30B H 0.2848 -0.0681 -0.0518 0.078 Uiso 1 1 calc R
C31 C 0.1315(4) -0.08731(14) 0.0289(4) 0.0638(11) Uani 1 1 d .
H31A H 0.0953 -0.0709 0.0930 0.077 Uiso 1 1 calc R
H31B H 0.0665 -0.0850 -0.0443 0.077 Uiso 1 1 calc R
C32 C 0.2880(3) 0.10999(13) -0.0339(4) 0.0599(11) Uani 1 1 d .
H32A H 0.2412 0.1129 -0.1161 0.072 Uiso 1 1 calc R
H32B H 0.2282 0.1192 0.0177 0.072 Uiso 1 1 calc R
C33 C 0.2170(4) 0.01014(14) -0.0098(4) 0.0640(11) Uani 1 1 d .
H33A H 0.1715 0.0237 0.0506 0.077 Uiso 1 1 calc R
H33B H 0.1586 0.0133 -0.0870 0.077 Uiso 1 1 calc R
C34 C 1.5098(4) 0.51828(14) 0.1490(4) 0.0631(11) Uani 1 1 d .
H34 H 1.5277 0.4803 0.1346 0.076 Uiso 1 1 calc R
C37 C 0.0801(4) -0.16140(18) 0.2981(4) 0.0785(13) Uani 1 1 d .
H37A H 0.1649 -0.1776 0.3217 0.118 Uiso 1 1 calc R
H37B H 0.0308 -0.1694 0.3583 0.118 Uiso 1 1 calc R
H37C H 0.0870 -0.1208 0.2892 0.118 Uiso 1 1 calc R
C38 C 0.4117(4) 0.16178(19) 0.2066(4) 0.0803(14) Uani 1 1 d .
H38A H 0.3203 0.1672 0.1985 0.121 Uiso 1 1 calc R
H38B H 0.4571 0.1868 0.2677 0.121 Uiso 1 1 calc R
H38C H 0.4334 0.1228 0.2285 0.121 Uiso 1 1 calc R

loop_
_atom_site_aniso_label
_atom_site_aniso_U_11
_atom_site_aniso_U_22
_atom_site_aniso_U_33
_atom_site_aniso_U_23
_atom_site_aniso_U_13
_atom_site_aniso_U_12
N5 0.0462(17) 0.0350(14) 0.047(2) -0.0020(13) 0.0128(14) -0.0026(12)
C28 0.058(2) 0.0389(19) 0.057(3) -0.0014(18) 0.011(2) -0.0032(16)
C29 0.085(3) 0.047(2) 0.055(3) -0.005(2) 0.024(2) -0.004(2)
C22 0.048(2) 0.0374(18) 0.056(3) 0.0009(17) 0.0148(19) -0.0034(15)
N6 0.0574(19) 0.0413(16) 0.075(2) 0.0048(16) 0.0364(18) -0.0021(14)
C36 0.062(3) 0.053(2) 0.099(3) 0.009(2) 0.043(2) -0.0063(19)
O1 0.0486(14) 0.0404(13) 0.0682(18) -0.0039(13) 0.0052(12) -0.0081(11)
O2 0.081(2) 0.096(2) 0.166(3) -0.059(2) 0.078(2) -0.0460(18)
C19 0.059(3) 0.054(2) 0.066(3) -0.010(2) 0.021(2) -0.0171(19)
C13 0.047(2) 0.047(2) 0.054(2) -0.0075(17) 0.0131(17) -0.0134(16)
C18 0.054(2) 0.0355(18) 0.066(3) -0.0058(17) 0.0073(19) -0.0062(16)
C35 0.046(2) 0.054(2) 0.105(4) -0.018(2) 0.027(2) -0.0091(18)
C16 0.044(2) 0.045(2) 0.066(3) -0.0049(18) 0.0143(18) -0.0055(16)
Zn1 0.0364(2) 0.0310(2) 0.0485(3) -0.00011(18) 0.00968(17) -0.00062(16)
N3 0.0418(16) 0.0387(15) 0.049(2) -0.0002(13) 0.0102(13) -0.0075(12)
O4 0.0508(15) 0.0515(14) 0.0641(18) 0.0064(13) 0.0127(13) -0.0119(12)
N1 0.0483(19) 0.0438(16) 0.063(2) -0.0020(14) 0.0131(15) -0.0117(13)
C6 0.048(2) 0.0370(18) 0.053(2) 0.0040(17) 0.0104(17) -0.0095(15)
O3 0.0645(17) 0.0558(16) 0.086(2) -0.0164(15) 0.0150(15) -0.0178(13)
N2 0.0467(19) 0.0436(16) 0.080(2) -0.0049(15) 0.0144(17) -0.0122(14)
N4 0.0438(17) 0.0354(15) 0.066(2) 0.0029(15) 0.0004(15) -0.0082(12)
C10 0.051(2) 0.0367(18) 0.047(2) 0.0032(16) 0.0060(17) -0.0094(15)
C11 0.056(2) 0.0396(18) 0.054(2) -0.0034(17) 0.0119(19) -0.0069(16)
C12 0.051(2) 0.046(2) 0.053(3) 0.0042(18) 0.0069(18) -0.0128(16)
C15 0.048(2) 0.044(2) 0.062(3) -0.0017(18) 0.0108(18) -0.0072(16)
C17 0.043(2) 0.044(2) 0.061(3) 0.0016(19) -0.0028(19) -0.0011(16)
C20 0.042(2) 0.0394(18) 0.061(3) -0.0030(17) 0.0108(17) -0.0103(15)
C21 0.053(2) 0.0376(19) 0.073(3) 0.0026(18) 0.0040(19) -0.0084(16)
C24 0.045(2) 0.060(2) 0.056(3) 0.0018(19) 0.0184(18) -0.0074(17)
C25 0.057(2) 0.049(2) 0.058(3) -0.0070(18) 0.0169(19) -0.0113(17)
C26 0.044(2) 0.0409(18) 0.058(3) -0.0007(18) 0.0117(18) -0.0095(16)
C27 0.066(2) 0.048(2) 0.047(2) 0.0033(18) 0.000(2) -0.0057(18)
C30 0.067(3) 0.048(2) 0.083(3) 0.008(2) 0.020(2) -0.0095(19)
C31 0.061(2) 0.043(2) 0.094(3) -0.002(2) 0.031(2) -0.0107(18)
C32 0.047(2) 0.0392(19) 0.087(3) -0.0004(19) -0.002(2) -0.0137(16)
C33 0.059(2) 0.046(2) 0.088(3) -0.001(2) 0.017(2) -0.0101(18)
C34 0.052(2) 0.0398(19) 0.100(3) -0.012(2) 0.021(2) -0.0054(17)
C37 0.068(3) 0.085(3) 0.079(3) -0.009(3) 0.007(2) -0.032(2)
C38 0.082(3) 0.089(3) 0.078(3) -0.010(3) 0.035(3) -0.045(3)

loop_
_atom_type_symbol
_atom_type_description
_atom_type_scat_dispersion_real
_atom_type_scat_dispersion_imag
_atom_type_scat_source
C C 0.0033 0.0016 'International Tables Vol C Tables 4.2.6.8 and 6.1.1.4'
H H 0.0000 0.0000 'International Tables Vol C Tables 4.2.6.8 and 6.1.1.4'
N N 0.0061 0.0033 'International Tables Vol C Tables 4.2.6.8 and 6.1.1.4'
O O 0.0106 0.0060 'International Tables Vol C Tables 4.2.6.8 and 6.1.1.4'
Zn Zn 0.2839 1.4301 'International Tables Vol C Tables 4.2.6.8 and 6.1.1.4'

loop_
_geom_angle_atom_site_label_1
_geom_angle_atom_site_label_2
_geom_angle_atom_site_label_3
_geom_angle
_geom_angle_site_symmetry_1
_geom_angle_site_symmetry_3
C22 N5 C28 106.4(3) . .
C22 N5 Zn1 125.1(2) . 2_545
C28 N5 Zn1 128.3(2) . 2_545
C29 C28 N5 108.8(3) . .
C28 C29 N6 107.1(3) . .
N5 C22 N6 109.6(3) . .
N5 C22 C37 124.6(3) . .
N6 C22 C37 125.8(3) . .
C22 N6 C29 108.1(3) . .
C22 N6 C36 126.3(3) . .
C29 N6 C36 125.5(3) . .
N6 C36 C31 111.8(3) . .
C19 O1 Zn1 112.1(2) . 2_755
O2 C19 O1 123.8(3) . .
O2 C19 C13 120.2(3) . .
O1 C19 C13 116.0(3) . .
C18 C13 C35 118.7(3) . .
C18 C13 C19 121.7(3) . .
C35 C13 C19 119.5(3) . .
C13 C18 C16 121.6(3) . .
C13 C35 C34 120.3(3) . .
C20 C16 C18 119.3(3) . .
O1 Zn1 O4 106.85(10) 2_745 .
O1 Zn1 N3 109.76(10) 2_745 .
O4 Zn1 N3 114.59(11) . .
O1 Zn1 N5 118.78(11) 2_745 2
O4 Zn1 N5 97.96(10) . 2
N3 Zn1 N5 108.67(11) . 2
C26 N3 C12 105.7(3) . .
C26 N3 Zn1 129.6(2) . .
C12 N3 Zn1 124.0(2) . .
C17 O4 Zn1 119.3(2) . .
N2 N1 C6 113.3(3) . .
C25 C6 C15 120.3(3) . .
C25 C6 N1 116.2(3) . .
C15 C6 N1 123.5(3) . .
N1 N2 C20 114.3(3) . .
C26 N4 C27 108.4(3) . .
C26 N4 C32 125.9(3) . .
C27 N4 C32 125.6(3) . .
C24 C10 C11 119.8(3) . .
C24 C10 C17 121.5(3) . .
C11 C10 C17 118.6(3) . .
C10 C11 C15 121.3(3) . .
C27 C12 N3 109.7(3) . .
C6 C15 C11 118.9(3) . .
O3 C17 O4 126.3(3) . .
O3 C17 C10 118.9(3) . .
O4 C17 C10 114.7(3) . .
C16 C20 C34 120.0(3) . .
C16 C20 N2 123.9(3) . .
C34 C20 N2 116.1(3) . .
C32 C21 C33 109.7(3) . .
C10 C24 C25 119.7(3) . .
C6 C25 C24 119.8(3) . .
N3 C26 N4 110.0(3) . .
N3 C26 C38 125.5(3) . .
N4 C26 C38 124.5(3) . .
C12 C27 N4 106.2(3) . .
C33 C30 C31 111.5(3) . .
C36 C31 C30 112.0(3) . .
N4 C32 C21 114.1(3) . .
C30 C33 C21 114.7(3) . .
C20 C34 C35 120.1(3) . .

loop_
_geom_bond_atom_site_label_1
_geom_bond_atom_site_label_2
_geom_bond_distance
_geom_bond_site_symmetry_2
N5 C22 1.341(4) .
N5 C28 1.378(4) .
N5 Zn1 2.009(3) 2_545
C28 C29 1.345(5) .
C29 N6 1.365(5) .
C22 N6 1.340(4) .
C22 C37 1.480(5) .
N6 C36 1.462(4) .
C36 C31 1.501(5) .
O1 C19 1.278(4) .
O1 Zn1 1.962(2) 2_755
O2 C19 1.216(4) .
C19 C13 1.509(5) .
C13 C18 1.372(4) .
C13 C35 1.389(4) .
C18 C16 1.388(4) .
C35 C34 1.392(5) .
C16 C20 1.384(4) .
Zn1 O1 1.962(2) 2_745
Zn1 O4 1.969(2) .
Zn1 N3 2.001(3) .
Zn1 N5 2.009(3) 2
N3 C26 1.335(4) .
N3 C12 1.378(4) .
O4 C17 1.261(4) .
N1 N2 1.249(4) .
N1 C6 1.434(4) .
C6 C25 1.383(4) .
C6 C15 1.388(4) .
O3 C17 1.238(4) .
N2 C20 1.434(4) .
N4 C26 1.343(4) .
N4 C27 1.363(4) .
N4 C32 1.467(4) .
C10 C24 1.373(4) .
C10 C11 1.380(4) .
C10 C17 1.532(4) .
C11 C15 1.394(4) .
C12 C27 1.351(4) .
C20 C34 1.379(5) .
C21 C32 1.512(4) .
C21 C33 1.527(4) .
C24 C25 1.412(4) .
C26 C38 1.478(5) .
C30 C33 1.521(5) .
C30 C31 1.533(5) .
